data_2200688
loop_
_publ_author_name
'Bruno, Giuseppe'
'Panzalorto, Manuela'
'Nicol\'o, Francesco'
'Giannetto, Michele'

_publ_section_title
;
 <i>r</i>-1,<i>c</i>-2,<i>c</i>-3,<i>t</i>-4,5-Pentachloro-6-phenyltetralin
;
_journal_issue 11
_journal_name_full 'Acta Crystallographica Section E'
_journal_page_first o1045
_journal_page_last o1046
_journal_paper_doi 10.1107/S1600536801016762
_journal_volume 57
_journal_year 2001
_chemical_formula_iupac 'C16 H11 Cl5'
_chemical_formula_moiety 'C16 H11 Cl5'
_chemical_formula_sum 'C16 H11 Cl5'
_chemical_formula_weight 380.50
_chemical_name_systematic
;
r-1,c-2,c-3,t-4,5-pentachloro-6-phenyltetralin
;
_space_group_IT_number 14
_symmetry_cell_setting monoclinic
_symmetry_space_group_name_Hall '-P 2ybc'
_symmetry_space_group_name_H-M 'P 1 21/c 1'
_cell_angle_alpha 90.00
_cell_angle_beta 112.77(3)
_cell_angle_gamma 90.00
_cell_formula_units_Z 4
_cell_length_a 13.321(3)
_cell_length_b 9.101(2)
_cell_length_c 14.279(3)
_cell_measurement_reflns_used 30
_cell_measurement_temperature 298(2)
_cell_measurement_theta_max 30.00
_cell_measurement_theta_min 13.00
_cell_volume 1596.2(7)
_computing_cell_refinement P3/V
_computing_data_collection 'P3/V (Siemens, 1989)'
_computing_data_reduction 'XDISK (Siemens, 1990)'
_computing_molecular_graphics 'XPW (Siemens, 1996)'
_computing_publication_material 'PARST95 (Nardelli, 1995) and SHELXL97'
_computing_structure_refinement 'SHELXL97 (Sheldrick, 1997)'
_computing_structure_solution 'SHELXS86 (Sheldrick, 1990)'
_diffrn_ambient_temperature 298(2)
_diffrn_measured_fraction_theta_full .000
_diffrn_measured_fraction_theta_max .945
_diffrn_measurement_device 'Siemens R3m/V'
_diffrn_measurement_method \w-2\q
_diffrn_radiation_monochromator graphite
_diffrn_radiation_source 'fine-focus sealed tube'
_diffrn_radiation_type MoK\a
_diffrn_radiation_wavelength .71073
_diffrn_reflns_av_R_equivalents .0000
_diffrn_reflns_av_sigmaI/netI .0272
_diffrn_reflns_limit_h_max 14
_diffrn_reflns_limit_h_min -15
_diffrn_reflns_limit_k_max 10
_diffrn_reflns_limit_k_min 0
_diffrn_reflns_limit_l_max 16
_diffrn_reflns_limit_l_min 0
_diffrn_reflns_number 2652
_diffrn_reflns_theta_full .50
_diffrn_reflns_theta_max 24.87
_diffrn_reflns_theta_min 1.66
_diffrn_standards_decay_% 1.3
_diffrn_standards_interval_count 197
_diffrn_standards_number 3
_exptl_absorpt_coefficient_mu .897
_exptl_absorpt_correction_type none
_exptl_crystal_colour colourless
_exptl_crystal_density_diffrn 1.583
_exptl_crystal_density_method 'not measured'
_exptl_crystal_description 'regular prismatic'
_exptl_crystal_F_000 768
_exptl_crystal_size_max .31
_exptl_crystal_size_mid .20
_exptl_crystal_size_min .14
_refine_diff_density_max .519
_refine_diff_density_min -.408
_refine_ls_extinction_method none
_refine_ls_goodness_of_fit_all 1.010
_refine_ls_goodness_of_fit_ref 1.038
_refine_ls_hydrogen_treatment mixed
_refine_ls_matrix_type full
_refine_ls_number_parameters 219
_refine_ls_number_reflns 2651
_refine_ls_number_restraints 0
_refine_ls_restrained_S_all 1.077
_refine_ls_restrained_S_obs 1.049
_refine_ls_R_factor_all .0697
_refine_ls_R_factor_gt .0468
_refine_ls_shift/su_max -.097
_refine_ls_shift/su_mean .008
_refine_ls_structure_factor_coef Fsqd
_refine_ls_weighting_details 'calc w = 1/[\s^2^(Fo^2^)+(0.0788P)^2^+1.7180P] where P = (Fo^2^+2Fc^2^)/3'
_refine_ls_weighting_scheme calc
_refine_ls_wR_factor_all .1540
_refine_ls_wR_factor_ref .1274
_reflns_number_gt 1977
_reflns_number_total 2652
_reflns_threshold_expression I>2\s(I)
_cod_data_source_file na6094.cif
_cod_data_source_block I
_cod_depositor_comments
;
The following automatic conversions were performed:
'_symmetry_cell_setting' value 'Monoclinic' changed to 'monoclinic'
according to '/home/saulius/struct/CIF-dictionaries/cif_core.dic'
dictionary named 'cif_core.dic' version 2.4.1 from 2010-06-29.

Automatic conversion script
Id: cif_fix_enum 1527 2010-12-29 10:47:43Z saulius 

The following automatic conversions were performed:

'_symmetry_cell_setting' value 'Monoclinic' changed to 'monoclinic'
according to /home/saulius/struct/CIF-dictionaries/cif_core.dic
dictionary named 'cif_core.dic' version 2.4.1 from 2010-06-29.

Automatic conversion script
Id: cif_fix_values 1715 2011-07-08 13:25:40Z adriana 
;
_cod_original_cell_volume 1596.2(6)
_cod_original_sg_symbol_H-M 'P 21/c'
_cod_database_code 2200688
_cod_database_fobs_code 2200688

loop_
_symmetry_equiv_pos_as_xyz
'x, y, z'
'x, -y+1/2, z+1/2'
'-x, -y, -z'
'-x, y-1/2, -z-1/2'

loop_
_atom_site_aniso_label
_atom_site_aniso_U_11
_atom_site_aniso_U_22
_atom_site_aniso_U_33
_atom_site_aniso_U_12
_atom_site_aniso_U_13
_atom_site_aniso_U_23
Cl1 .0868(8) .0644(7) .0342(5) .0054(6) .0010(5) -.0025(4)
Cl2 .0922(8) .0576(7) .0586(6) .0254(6) .0263(6) .0160(5)
Cl3 .0746(7) .0740(8) .0604(6) .0085(6) .0346(5) .0007(5)
Cl4 .0661(7) .0830(9) .0799(8) -.0220(6) .0239(6) .0010(6)
Cl5 .1006(9) .0724(8) .0351(5) .0122(6) -.0020(5) -.0052(5)
C6 .045(2) .050(2) .042(2) .007(2) .012(2) .005(2)
C7 .057(2) .041(2) .048(2) .003(2) .011(2) -.004(2)
C8 .058(2) .049(2) .037(2) .002(2) .005(2) -.007(2)
C9 .062(2) .047(2) .036(2) .010(2) .006(2) -.003(2)
C1 .117(4) .054(3) .037(2) .021(3) -.008(2) -.003(2)
C2 .049(3) .051(3) .040(3) .008(2) .015(2) .005(2)
C3 .056(3) .037(3) .046(3) .001(2) .021(2) .001(2)
C4 .052(5) .046(4) .041(3) -.007(4) .017(3) -.007(3)
C2' .036(7) .041(8) .047(7) .012(6) .017(6) .009(6)
C3' .060(9) .028(7) .052(8) -.005(6) .017(7) .003(6)
C4' .040(11) .028(8) .047(9) -.008(8) .023(8) .000(6)
C10 .075(3) .044(2) .039(2) .010(2) .004(2) -.006(2)
C5 .053(2) .056(2) .033(2) .010(2) .004(2) -.002(2)
C11 .053(2) .050(2) .043(2) .012(2) .015(2) .003(2)
C12 .060(3) .094(4) .055(2) .014(2) .020(2) .020(2)
C13 .076(3) .104(4) .057(3) .031(3) .023(2) .027(3)
C14 .105(4) .056(3) .044(2) .020(3) .023(2) .010(2)
C15 .101(4) .053(3) .052(2) -.012(3) .029(2) -.001(2)
C16 .064(2) .052(2) .051(2) .001(2) .021(2) -.002(2)

loop_
_atom_site_label
_atom_site_fract_x
_atom_site_fract_y
_atom_site_fract_z
_atom_site_U_iso_or_equiv
_atom_site_thermal_displace_type
_atom_site_calc_flag
_atom_site_refinement_flags
_atom_site_occupancy
_atom_site_disorder_group
_atom_site_type_symbol
Cl1 .57593(10) .33146(13) .59486(7) .0686(4) Uani d . 1 . Cl
Cl2 .56503(10) .66582(13) .68167(8) .0703(4) Uani d . 1 . Cl
Cl3 .58413(9) .48844(13) .93911(8) .0671(4) Uani d . 1 . Cl
Cl4 .86867(10) .56966(15) .87736(10) .0777(4) Uani d . 1 . Cl
Cl5 .86394(11) .25868(14) 1.09706(7) .0780(4) Uani d . 1 . Cl
C6 .7897(3) .0557(4) .9475(3) .0476(9) Uani d . 1 . C
C7 .7379(3) .0184(4) .8461(3) .0517(9) Uani d . 1 . C
H7 .7324(3) -.0804(4) .8280(3) .062 Uiso calc R 1 . H
C8 .6939(3) .1226(4) .7705(3) .0518(10) Uani d . 1 . C
H8 .6591(3) .0935(4) .7031(3) .062 Uiso calc R 1 . H
C9 .7018(3) .2693(4) .7954(3) .0523(10) Uani d . 1 . C
C1 .6507(5) .3928(5) .7197(3) .080(2) Uani d . 1 . C
H1 .7130(5) .4448(5) .7151(3) .097 Uiso calc R 1 1 H
C2 .5970(4) .5012(6) .7558(4) .047(2) Uani d P .725(8) 1 C
H2 .5276(4) .4583(6) .7507(4) .057 Uiso calc PR .725(8) 1 H
C3 .6586(4) .5459(6) .8684(4) .046(2) Uani d P .725(8) 1 C
H3 .6661(4) .6531(6) .8727(4) .055 Uiso calc PR .725(8) 1 H
C4 .7695(6) .4772(9) .9189(6) .047(2) Uani d P .725(8) 1 C
H4 .7933(6) .4910(9) .9924(6) .056 Uiso calc PR .725(8) 1 H
C2' .6734(10) .5267(14) .7414(9) .041(4) Uani d P .275(8) 2 C
H2' .7245(10) .5472(14) .7088(9) .049 Uiso calc PR .275(8) 2 H
C3' .7417(12) .5640(15) .8533(11) .048(4) Uani d P .275(8) 2 C
H3' .7196(12) .6617(15) .8670(11) .058 Uiso calc PR .275(8) 2 H
C4' .7276(15) .458(2) .9292(16) .037(4) Uani d P .275(8) 2 C
H4' .7840(15) .481(2) .9959(16) .044 Uiso calc PR .275(8) 2 H
C10 .7561(4) .3119(4) .8967(3) .0586(11) Uani d . 1 . C
C5 .7993(3) .2046(5) .9707(3) .0511(10) Uani d . 1 . C
C11 .8309(3) -.0621(4) 1.0268(3) .0496(9) Uani d . 1 . C
C12 .9419(4) -.0793(6) 1.0834(3) .0706(13) Uani d . 1 . C
H12 .9913(4) -.0126(6) 1.0761(3) .085 Uiso calc R 1 . H
C13 .9789(4) -.1964(6) 1.1508(4) .0797(15) Uani d . 1 . C
H13 1.0532(4) -.2111(6) 1.1855(4) .096 Uiso calc R 1 . H
C14 .9062(5) -.2898(5) 1.1661(3) .0700(13) Uani d . 1 . C
H14 .9310(5) -.3681(5) 1.2110(3) .084 Uiso calc R 1 . H
C15 .7977(4) -.2678(5) 1.1153(3) .0687(12) Uani d . 1 . C
H15 .7485(4) -.3296(5) 1.1277(3) .082 Uiso calc R 1 . H
C16 .7589(4) -.1545(4) 1.0454(3) .0563(10) Uani d . 1 . C
H16 .6843(4) -.1411(4) 1.0111(3) .068 Uiso calc R 1 . H

loop_
_atom_type_symbol
_atom_type_description
_atom_type_scat_dispersion_real
_atom_type_scat_dispersion_imag
_atom_type_scat_source
Cl Cl .1484 .1585 'International Tables Vol C Tables 4.2.6.8 and 6.1.1.4'
C C .0033 .0016 'International Tables Vol C Tables 4.2.6.8 and 6.1.1.4'
H H .0000 .0000 'International Tables Vol C Tables 4.2.6.8 and 6.1.1.4'

loop_
_geom_angle_atom_site_label_1
_geom_angle_atom_site_label_2
_geom_angle_atom_site_label_3
_geom_angle
C2 Cl2 C2' 36.3(4)
C3 Cl3 C4' 39.1(6)
C3' Cl4 C4 38.9(5)
C7 C6 C5 116.8(3)
C7 C6 C11 120.2(4)
C5 C6 C11 123.0(3)
C8 C7 C6 122.4(4)
C8 C7 H7 118.8
C6 C7 H7 118.8
C9 C8 C7 119.7(3)
C9 C8 H8 120.1
C7 C8 H8 120.1
C8 C9 C10 119.6(4)
C8 C9 C1 124.3(3)
C10 C9 C1 116.1(4)
C2' C1 C2 49.6(6)
C2' C1 C9 122.5(6)
C2 C1 C9 113.7(4)
C2' C1 Cl1 122.7(6)
C2 C1 Cl1 114.7(4)
C9 C1 Cl1 114.0(3)
C2' C1 H1 54.7
C2 C1 H1 104.3
C9 C1 H1 104.3
Cl1 C1 H1 104.3
C1 C2 C3 114.7(4)
C1 C2 Cl2 113.7(4)
C3 C2 Cl2 107.7(4)
C1 C2 H2 106.8
C3 C2 H2 106.8
Cl2 C2 H2 106.8
C4 C3 C2 114.6(5)
C4 C3 Cl3 105.6(4)
C2 C3 Cl3 109.2(4)
C4 C3 H3 109.1
C2 C3 H3 109.1
Cl3 C3 H3 109.1
C3 C4 C10 107.1(5)
C3 C4 Cl4 110.3(5)
C10 C4 Cl4 114.9(5)
C3 C4 H4 108.1
C10 C4 H4 108.1
Cl4 C4 H4 108.1
C1 C2' C3' 117.1(10)
C1 C2' Cl2 118.3(9)
C3' C2' Cl2 111.5(9)
C1 C2' H2' 102.2
C3' C2' H2' 102.2
Cl2 C2' H2' 102.2
C4' C3' C2' 114.5(12)
C4' C3' Cl4 106.4(11)
C2' C3' Cl4 112.4(10)
C4' C3' H3' 107.7
C2' C3' H3' 107.8
Cl4 C3' H3' 107.8
C3' C4' C10 103.1(12)
C3' C4' Cl3 110.5(12)
C10 C4' Cl3 120.5(10)
C3' C4' H4' 107.3
C10 C4' H4' 107.3
Cl3 C4' H4' 107.3
C5 C10 C9 119.2(4)
C5 C10 C4' 117.8(8)
C9 C10 C4' 118.2(8)
C5 C10 C4 123.4(4)
C9 C10 C4 117.3(4)
C4' C10 C4 24.8(5)
C6 C5 C10 122.1(3)
C6 C5 Cl5 119.0(3)
C10 C5 Cl5 118.8(3)
C16 C11 C12 118.8(4)
C16 C11 C6 120.2(3)
C12 C11 C6 120.9(4)
C11 C12 C13 120.0(5)
C11 C12 H12 120.0
C13 C12 H12 120.0
C14 C13 C12 120.2(5)
C14 C13 H13 119.9
C12 C13 H13 119.9
C15 C14 C13 119.7(4)
C15 C14 H14 120.1
C13 C14 H14 120.1
C14 C15 C16 121.1(5)
C14 C15 H15 119.5
C16 C15 H15 119.5
C11 C16 C15 120.0(4)
C11 C16 H16 120.0
C15 C16 H16 120.0

loop_
_geom_bond_atom_site_label_1
_geom_bond_atom_site_label_2
_geom_bond_site_symmetry_2
_geom_bond_distance
_geom_bond_publ_flag
Cl1 C1 . 1.763(4) ?
Cl2 C2 . 1.789(5) ?
Cl2 C2' . 1.860(12) ?
Cl3 C3 . 1.748(5) ?
Cl3 C4' . 1.990(17) ?
Cl4 C3' . 1.591(15) ?
Cl4 C4 . 1.847(8) ?
Cl5 C5 . 1.743(4) ?
C6 C7 . 1.384(5) ?
C6 C5 . 1.389(6) ?
C6 C11 . 1.501(5) ?
C7 C8 . 1.385(5) ?
C7 H7 . .9300 ?
C8 C9 . 1.375(5) ?
C8 H8 . .9300 ?
C9 C10 . 1.397(5) ?
C9 C1 . 1.525(6) ?
C1 C2' . 1.265(14) ?
C1 C2 . 1.428(7) ?
C1 H1 . .9800 ?
C2 C3 . 1.549(7) ?
C2 H2 . .9800 ?
C3 C4 . 1.506(10) ?
C3 H3 . .9800 ?
C4 C10 . 1.534(9) ?
C4 H4 . .9800 ?
C2' C3' . 1.541(18) ?
C2' H2' . .9800 ?
C3' C4' . 1.51(2) ?
C3' H3' . .9800 ?
C4' C10 . 1.506(19) ?
C4' H4' . .9800 ?
C10 C5 . 1.389(5) ?
C11 C16 . 1.377(6) ?
C11 C12 . 1.393(6) ?
C12 C13 . 1.392(7) ?
C12 H12 . .9300 ?
C13 C14 . 1.368(7) ?
C13 H13 . .9300 ?
C14 C15 . 1.358(7) ?
C14 H14 . .9300 ?
C15 C16 . 1.388(6) ?
C15 H15 . .9300 ?
C16 H16 . .9300 ?

loop_
_geom_torsion_atom_site_label_1
_geom_torsion_atom_site_label_2
_geom_torsion_atom_site_label_3
_geom_torsion_atom_site_label_4
_geom_torsion
C5 C6 C7 C8 -2.1(6)
C11 C6 C7 C8 176.9(4)
C6 C7 C8 C9 .5(6)
C7 C8 C9 C10 1.2(7)
C7 C8 C9 C1 -176.2(4)
C8 C9 C1 C2' -168.6(8)
C10 C9 C1 C2' 13.8(10)
C8 C9 C1 C2 135.4(5)
C10 C9 C1 C2 -42.1(7)
C8 C9 C1 Cl1 1.4(7)
C10 C9 C1 Cl1 -176.1(4)
C2' C1 C2 C3 -71.7(8)
C9 C1 C2 C3 41.7(7)
Cl1 C1 C2 C3 175.3(4)
C2' C1 C2 Cl2 52.8(8)
C9 C1 C2 Cl2 166.2(4)
Cl1 C1 C2 Cl2 -60.2(6)
C2' Cl2 C2 C1 -44.1(7)
C2' Cl2 C2 C3 84.1(8)
C1 C2 C3 C4 4.8(7)
Cl2 C2 C3 C4 -122.8(5)
C1 C2 C3 Cl3 -113.4(5)
Cl2 C2 C3 Cl3 118.9(3)
C4' Cl3 C3 C4 -5.3(11)
C4' Cl3 C3 C2 118.4(10)
C2 C3 C4 C10 -49.2(7)
Cl3 C3 C4 C10 71.0(5)
C2 C3 C4 Cl4 76.4(6)
Cl3 C3 C4 Cl4 -163.3(3)
C3' Cl4 C4 C3 -8.2(8)
C3' Cl4 C4 C10 113.0(10)
C2 C1 C2' C3' 85.4(12)
C9 C1 C2' C3' -9.4(15)
Cl1 C1 C2' C3' -178.6(8)
C2 C1 C2' Cl2 -52.7(7)
C9 C1 C2' Cl2 -147.5(6)
Cl1 C1 C2' Cl2 43.3(12)
C2 Cl2 C2' C1 54.8(8)
C2 Cl2 C2' C3' -85.5(11)
C1 C2' C3' C4' -28.6(18)
Cl2 C2' C3' C4' 112.2(13)
C1 C2' C3' Cl4 93.0(12)
Cl2 C2' C3' Cl4 -126.2(9)
C4 Cl4 C3' C4' 2.5(11)
C4 Cl4 C3' C2' -123.7(13)
C2' C3' C4' C10 56.4(16)
Cl4 C3' C4' C10 -68.5(13)
C2' C3' C4' Cl3 -73.7(15)
Cl4 C3' C4' Cl3 161.4(8)
C3 Cl3 C4' C3' 7.0(7)
C3 Cl3 C4' C10 -113.0(17)
C8 C9 C10 C5 -1.3(7)
C1 C9 C10 C5 176.4(4)
C8 C9 C10 C4' -156.2(8)
C1 C9 C10 C4' 21.5(9)
C8 C9 C10 C4 175.7(5)
C1 C9 C10 C4 -6.6(7)
C3' C4' C10 C5 151.4(9)
Cl3 C4' C10 C5 -85.0(13)
C3' C4' C10 C9 -53.4(13)
Cl3 C4' C10 C9 70.3(14)
C3' C4' C10 C4 41.1(17)
Cl3 C4' C10 C4 165(3)
C3 C4 C10 C5 -132.1(5)
Cl4 C4 C10 C5 105.0(6)
C3 C4 C10 C9 51.0(7)
Cl4 C4 C10 C9 -71.9(6)
C3 C4 C10 C4' -48(2)
Cl4 C4 C10 C4' -171(3)
C7 C6 C5 C10 2.0(6)
C11 C6 C5 C10 -176.9(4)
C7 C6 C5 Cl5 -179.9(3)
C11 C6 C5 Cl5 1.1(5)
C9 C10 C5 C6 -.4(7)
C4' C10 C5 C6 154.6(8)
C4 C10 C5 C6 -177.2(5)
C9 C10 C5 Cl5 -178.5(3)
C4' C10 C5 Cl5 -23.4(9)
C4 C10 C5 Cl5 4.7(7)
C7 C6 C11 C16 -66.0(5)
C5 C6 C11 C16 112.9(5)
C7 C6 C11 C12 114.6(5)
C5 C6 C11 C12 -66.5(5)
C16 C11 C12 C13 5.7(7)
C6 C11 C12 C13 -174.9(4)
C11 C12 C13 C14 -3.8(8)
C12 C13 C14 C15 -.1(8)
C13 C14 C15 C16 2.1(7)
C12 C11 C16 C15 -3.7(6)
C6 C11 C16 C15 176.9(4)
C14 C15 C16 C11 -.2(6)
